data_1544383
loop_
_publ_author_name
'Li, Lixin'
'Liu, Peipei'
'Su, Yijin'
'Huang, Hanmin'

_publ_section_title
;
 Palladium-Catalyzed Aminomethylamination and Aromatization of
 Aminoalkenes with Aminals via C-N Bond Activation.
;
_journal_issue 21
_journal_name_full 'Organic letters'
_journal_page_first 5736
_journal_page_last 5739
_journal_paper_doi 10.1021/acs.orglett.6b03001
_journal_volume 18
_journal_year 2016
_chemical_formula_sum 'C32 H31 N3 O2 S'
_chemical_formula_weight 521.66
_chemical_name_systematic
; 
 ? 
;
_space_group_IT_number 14
_symmetry_cell_setting monoclinic
_symmetry_space_group_name_Hall '-P 2yn'
_symmetry_space_group_name_H-M 'P 1 21/n 1'
_atom_sites_solution_hydrogens geom
_atom_sites_solution_primary direct
_atom_sites_solution_secondary difmap
_audit_creation_method SHELXL-97
_cell_angle_alpha 90.00
_cell_angle_beta 110.656(2)
_cell_angle_gamma 90.00
_cell_formula_units_Z 4
_cell_length_a 16.708(2)
_cell_length_b 10.3275(15)
_cell_length_c 17.209(3)
_cell_measurement_reflns_used 4002
_cell_measurement_temperature 296(2)
_cell_measurement_theta_max 27.33
_cell_measurement_theta_min 2.34
_cell_volume 2778.6(7)
_computing_cell_refinement 'Bruker SMART'
_computing_data_collection 'Bruker SMART APEX II'
_computing_data_reduction 'Bruker SMART'
_computing_structure_refinement 'SHELXL-97 (Sheldrick, 2008)'
_computing_structure_solution 'SHELXS-97 (Sheldrick, 2008)'
_diffrn_ambient_temperature 296(2)
_diffrn_measured_fraction_theta_full 0.998
_diffrn_measured_fraction_theta_max 0.998
_diffrn_measurement_device_type 'Bruker APEX II area detector'
_diffrn_measurement_method '\w scans'
_diffrn_radiation_monochromator graphite
_diffrn_radiation_source 'fine-focus sealed tube'
_diffrn_radiation_type MoK\a
_diffrn_radiation_wavelength 0.71073
_diffrn_reflns_av_R_equivalents 0.0342
_diffrn_reflns_av_sigmaI/netI 0.0396
_diffrn_reflns_limit_h_max 16
_diffrn_reflns_limit_h_min -19
_diffrn_reflns_limit_k_max 12
_diffrn_reflns_limit_k_min -12
_diffrn_reflns_limit_l_max 20
_diffrn_reflns_limit_l_min -20
_diffrn_reflns_number 13793
_diffrn_reflns_theta_full 25.00
_diffrn_reflns_theta_max 25.00
_diffrn_reflns_theta_min 1.46
_exptl_absorpt_coefficient_mu 0.150
_exptl_absorpt_correction_T_max 0.9634
_exptl_absorpt_correction_T_min 0.9563
_exptl_absorpt_correction_type multi-scan
_exptl_absorpt_process_details SADABS
_exptl_crystal_colour colorless
_exptl_crystal_density_diffrn 1.247
_exptl_crystal_density_method 'not measured'
_exptl_crystal_description block
_exptl_crystal_F_000 1104
_exptl_crystal_size_max 0.30
_exptl_crystal_size_mid 0.25
_exptl_crystal_size_min 0.25
_refine_diff_density_max 0.190
_refine_diff_density_min -0.277
_refine_diff_density_rms 0.042
_refine_ls_extinction_method none
_refine_ls_goodness_of_fit_ref 1.006
_refine_ls_hydrogen_treatment mixed
_refine_ls_matrix_type full
_refine_ls_number_parameters 344
_refine_ls_number_reflns 4883
_refine_ls_number_restraints 0
_refine_ls_restrained_S_all 1.006
_refine_ls_R_factor_all 0.0582
_refine_ls_R_factor_gt 0.0420
_refine_ls_shift/su_max 0.000
_refine_ls_shift/su_mean 0.000
_refine_ls_structure_factor_coef Fsqd
_refine_ls_weighting_details 'calc w=1/[\s^2^(Fo^2^)+(0.0000P)^2^+2.0200P] where P=(Fo^2^+2Fc^2^)/3'
_refine_ls_weighting_scheme calc
_refine_ls_wR_factor_gt 0.0895
_refine_ls_wR_factor_ref 0.0980
_reflns_number_gt 3758
_reflns_number_total 4883
_reflns_threshold_expression >2sigma(I)
_cod_data_source_file ol6b03001_si_004.cif
_cod_data_source_block 1
_cod_depositor_comments
;
The following automatic conversions were performed:

'_symmetry_cell_setting' value 'Monoclinic' changed to 'monoclinic'
according to
/usr/data/users/saulius/crontab/automatic-downloads/rss-feeds/ACS/lib/dictionaries/cif_core.dic
dictionary named 'cif_core.dic' version 2.4.2 from 2011-04-26.

'_exptl_absorpt_correction_type' value 'Multi-scan' changed to
'multi-scan' according to
/usr/data/users/saulius/crontab/automatic-downloads/rss-feeds/ACS/lib/dictionaries/cif_core.dic
dictionary named 'cif_core.dic' version 2.4.2 from 2011-04-26.

Automatic conversion script
Id: cif_fix_values 4268 2015-11-12 08:31:59Z antanas 

 Adding full bibliography for 1544383--1544384.cif.
;
_cod_original_cell_volume 2778.7(7)
_cod_original_sg_symbol_H-M P2(1)/n
_cod_database_code 1544383

loop_
_symmetry_equiv_pos_as_xyz
'x, y, z'
'-x+1/2, y+1/2, -z+1/2'
'-x, -y, -z'
'x-1/2, -y-1/2, z-1/2'

loop_
_atom_site_label
_atom_site_type_symbol
_atom_site_fract_x
_atom_site_fract_y
_atom_site_fract_z
_atom_site_U_iso_or_equiv
_atom_site_adp_type
_atom_site_occupancy
_atom_site_symmetry_multiplicity
_atom_site_calc_flag
_atom_site_refinement_flags
S1 S 0.13370(4) 0.08006(5) 0.06504(4) 0.04605(16) Uani 1 1 d .
O1 O 0.16485(10) 0.01725(17) 0.00807(10) 0.0649(5) Uani 1 1 d .
O2 O 0.10099(10) 0.00893(15) 0.11828(10) 0.0573(4) Uani 1 1 d .
N1 N 0.28507(11) 0.19129(18) 0.10434(11) 0.0463(5) Uani 1 1 d .
N2 N 0.21742(10) 0.16452(17) 0.12991(10) 0.0421(4) Uani 1 1 d .
N3 N 0.11613(10) 0.30341(18) 0.35689(10) 0.0410(4) Uani 1 1 d .
C1 C -0.05991(15) 0.2586(3) 0.34453(16) 0.0679(8) Uani 1 1 d .
H1 H -0.0278 0.1855 0.3437 0.081 Uiso 1 1 calc R
C2 C -0.13585(19) 0.2459(4) 0.3589(2) 0.1045(13) Uani 1 1 d .
H2 H -0.1547 0.1643 0.3678 0.125 Uiso 1 1 calc R
C3 C -0.1832(2) 0.3531(7) 0.3602(3) 0.133(2) Uani 1 1 d .
H3 H -0.2337 0.3449 0.3710 0.160 Uiso 1 1 calc R
C4 C -0.1562(2) 0.4720(5) 0.3457(3) 0.1266(17) Uani 1 1 d .
H4 H -0.1895 0.5446 0.3448 0.152 Uiso 1 1 calc R
C5 C -0.07991(18) 0.4859(3) 0.33228(19) 0.0835(9) Uani 1 1 d .
H5 H -0.0612 0.5677 0.3239 0.100 Uiso 1 1 calc R
C6 C -0.03169(13) 0.3784(3) 0.33139(13) 0.0501(6) Uani 1 1 d .
C7 C 0.04854(13) 0.3941(2) 0.31131(14) 0.0508(6) Uani 1 1 d .
H7A H 0.0348 0.3811 0.2522 0.061 Uiso 1 1 calc R
H7B H 0.0696 0.4819 0.3244 0.061 Uiso 1 1 calc R
C8 C 0.14935(13) 0.3359(2) 0.44561(13) 0.0456(5) Uani 1 1 d .
H8A H 0.1018 0.3577 0.4631 0.055 Uiso 1 1 calc R
H8B H 0.1857 0.4117 0.4539 0.055 Uiso 1 1 calc R
C9 C 0.19960(13) 0.2275(2) 0.49897(13) 0.0419(5) Uani 1 1 d .
C10 C 0.26181(14) 0.2556(3) 0.57518(14) 0.0536(6) Uani 1 1 d .
H10 H 0.2748 0.3414 0.5911 0.064 Uiso 1 1 calc R
C11 C 0.30477(16) 0.1569(3) 0.62779(15) 0.0664(8) Uani 1 1 d .
H11 H 0.3449 0.1768 0.6796 0.080 Uiso 1 1 calc R
C12 C 0.28860(17) 0.0296(3) 0.60401(17) 0.0665(7) Uani 1 1 d .
H12 H 0.3180 -0.0364 0.6394 0.080 Uiso 1 1 calc R
C13 C 0.22887(16) 0.0006(3) 0.52780(16) 0.0632(7) Uani 1 1 d .
H13 H 0.2185 -0.0852 0.5109 0.076 Uiso 1 1 calc R
C14 C 0.18412(14) 0.0991(2) 0.47610(14) 0.0522(6) Uani 1 1 d .
H14 H 0.1429 0.0784 0.4251 0.063 Uiso 1 1 calc R
C15 C 0.18524(12) 0.3020(2) 0.32254(13) 0.0421(5) Uani 1 1 d .
H15A H 0.2379 0.2733 0.3649 0.051 Uiso 1 1 calc R
H15B H 0.1942 0.3889 0.3060 0.051 Uiso 1 1 calc R
C16 C 0.16305(13) 0.2120(2) 0.24788(13) 0.0447(5) Uani 1 1 d .
H16A H 0.1608 0.1236 0.2660 0.054 Uiso 1 1 calc R
H16B H 0.1069 0.2342 0.2087 0.054 Uiso 1 1 calc R
C17 C 0.22705(12) 0.2209(2) 0.20542(12) 0.0379(5) Uani 1 1 d .
C18 C 0.30383(12) 0.2824(2) 0.22897(13) 0.0406(5) Uani 1 1 d .
H18 H 0.3293 0.3292 0.2776 0.049 Uiso 1 1 calc R
C19 C 0.33757(13) 0.2613(2) 0.16519(13) 0.0399(5) Uani 1 1 d .
C20 C 0.42049(13) 0.3048(2) 0.16240(14) 0.0466(5) Uani 1 1 d .
C21 C 0.44274(17) 0.2808(3) 0.09318(17) 0.0650(7) Uani 1 1 d .
H21 H 0.4047 0.2374 0.0478 0.078 Uiso 1 1 calc R
C22 C 0.5205(2) 0.3208(3) 0.0914(2) 0.0876(10) Uani 1 1 d .
H22 H 0.5343 0.3060 0.0443 0.105 Uiso 1 1 calc R
C23 C 0.5777(2) 0.3821(4) 0.1581(3) 0.0962(11) Uani 1 1 d .
H23 H 0.6308 0.4068 0.1569 0.115 Uiso 1 1 calc R
C24 C 0.55694(18) 0.4073(3) 0.2270(2) 0.0899(10) Uani 1 1 d .
H24 H 0.5958 0.4498 0.2723 0.108 Uiso 1 1 calc R
C25 C 0.47791(15) 0.3694(3) 0.22905(17) 0.0657(7) Uani 1 1 d .
H25 H 0.4637 0.3876 0.2755 0.079 Uiso 1 1 calc R
C26 C 0.05930(12) 0.1976(2) 0.01242(12) 0.0379(5) Uani 1 1 d .
C27 C -0.01227(13) 0.2188(2) 0.03320(13) 0.0428(5) Uani 1 1 d .
H27 H -0.0207 0.1719 0.0758 0.051 Uiso 1 1 calc R
C28 C -0.07108(13) 0.3106(2) -0.01027(14) 0.0462(5) Uani 1 1 d .
H28 H -0.1194 0.3251 0.0036 0.055 Uiso 1 1 calc R
C29 C -0.05999(13) 0.3812(2) -0.07362(13) 0.0436(5) Uani 1 1 d .
C30 C 0.01212(15) 0.3577(3) -0.09354(15) 0.0569(6) Uani 1 1 d .
H30 H 0.0204 0.4043 -0.1363 0.068 Uiso 1 1 calc R
C31 C 0.07160(14) 0.2668(2) -0.05127(14) 0.0534(6) Uani 1 1 d .
H31 H 0.1197 0.2519 -0.0654 0.064 Uiso 1 1 calc R
C32 C -0.12465(15) 0.4809(2) -0.11986(16) 0.0604(7) Uani 1 1 d .
H32A H -0.1732 0.4769 -0.1024 0.091 Uiso 1 1 calc R
H32B H -0.1427 0.4641 -0.1784 0.091 Uiso 1 1 calc R
H32C H -0.0994 0.5655 -0.1084 0.091 Uiso 1 1 calc R

loop_
_atom_site_aniso_label
_atom_site_aniso_U_11
_atom_site_aniso_U_22
_atom_site_aniso_U_33
_atom_site_aniso_U_23
_atom_site_aniso_U_13
_atom_site_aniso_U_12
S1 0.0417(3) 0.0408(3) 0.0504(3) -0.0083(3) 0.0097(3) 0.0017(3)
O1 0.0570(10) 0.0655(11) 0.0667(11) -0.0276(9) 0.0151(9) 0.0102(9)
O2 0.0583(10) 0.0440(9) 0.0622(10) 0.0066(8) 0.0121(8) -0.0067(8)
N1 0.0387(10) 0.0554(12) 0.0484(11) -0.0033(9) 0.0201(9) 0.0043(9)
N2 0.0325(9) 0.0495(11) 0.0428(10) -0.0061(8) 0.0115(8) 0.0013(8)
N3 0.0289(9) 0.0573(11) 0.0375(10) 0.0016(8) 0.0126(8) 0.0013(8)
C1 0.0421(14) 0.094(2) 0.0705(17) 0.0203(16) 0.0231(13) 0.0048(14)
C2 0.0490(18) 0.167(4) 0.103(3) 0.047(3) 0.0343(18) 0.000(2)
C3 0.055(2) 0.260(7) 0.102(3) 0.022(4) 0.048(2) 0.025(3)
C4 0.076(3) 0.190(5) 0.123(3) -0.036(3) 0.048(2) 0.047(3)
C5 0.0597(18) 0.097(2) 0.090(2) -0.0311(18) 0.0224(16) 0.0147(17)
C6 0.0333(12) 0.0741(17) 0.0388(12) -0.0051(11) 0.0076(10) 0.0070(12)
C7 0.0391(12) 0.0601(15) 0.0515(14) 0.0073(11) 0.0136(11) 0.0044(11)
C8 0.0362(12) 0.0589(14) 0.0434(12) -0.0054(11) 0.0161(10) -0.0016(11)
C9 0.0303(11) 0.0624(15) 0.0368(11) -0.0019(10) 0.0164(9) -0.0007(10)
C10 0.0390(12) 0.0779(17) 0.0442(13) -0.0104(12) 0.0150(11) 0.0037(12)
C11 0.0452(14) 0.110(2) 0.0387(13) -0.0006(15) 0.0084(11) 0.0144(16)
C12 0.0562(16) 0.088(2) 0.0584(17) 0.0199(15) 0.0247(14) 0.0198(15)
C13 0.0599(16) 0.0677(17) 0.0642(17) 0.0087(14) 0.0247(14) 0.0020(14)
C14 0.0427(13) 0.0648(16) 0.0463(13) 0.0024(12) 0.0122(11) -0.0046(12)
C15 0.0299(11) 0.0557(14) 0.0404(12) -0.0001(10) 0.0121(9) -0.0034(10)
C16 0.0354(12) 0.0541(14) 0.0456(13) -0.0023(10) 0.0155(10) -0.0040(10)
C17 0.0335(11) 0.0417(12) 0.0369(11) 0.0018(9) 0.0105(9) 0.0041(9)
C18 0.0338(11) 0.0489(13) 0.0374(11) -0.0016(10) 0.0104(9) -0.0016(10)
C19 0.0335(11) 0.0430(12) 0.0430(12) 0.0046(10) 0.0131(10) 0.0057(10)
C20 0.0372(12) 0.0488(13) 0.0579(14) 0.0092(11) 0.0220(11) 0.0068(10)
C21 0.0599(16) 0.0754(19) 0.0741(18) 0.0041(14) 0.0416(15) 0.0070(14)
C22 0.079(2) 0.099(3) 0.113(3) 0.010(2) 0.069(2) 0.006(2)
C23 0.061(2) 0.103(3) 0.149(3) 0.014(2) 0.067(2) -0.0043(19)
C24 0.0507(17) 0.106(3) 0.116(3) -0.005(2) 0.0326(18) -0.0220(17)
C25 0.0442(14) 0.0822(19) 0.0755(18) -0.0003(15) 0.0271(14) -0.0064(14)
C26 0.0320(11) 0.0400(11) 0.0389(11) -0.0059(9) 0.0092(9) -0.0026(9)
C27 0.0372(12) 0.0480(13) 0.0441(12) 0.0014(10) 0.0154(10) -0.0064(10)
C28 0.0315(11) 0.0544(14) 0.0541(14) -0.0028(11) 0.0169(10) -0.0017(10)
C29 0.0361(12) 0.0425(12) 0.0461(13) -0.0032(10) 0.0070(10) -0.0045(10)
C30 0.0526(14) 0.0690(17) 0.0527(14) 0.0147(12) 0.0231(12) 0.0003(13)
C31 0.0425(13) 0.0703(17) 0.0540(14) 0.0042(12) 0.0253(11) 0.0039(12)
C32 0.0523(15) 0.0532(15) 0.0652(16) 0.0026(12) 0.0075(13) 0.0023(12)

loop_
_atom_type_symbol
_atom_type_description
_atom_type_scat_dispersion_real
_atom_type_scat_dispersion_imag
_atom_type_scat_source
C C 0.0033 0.0016 'International Tables Vol C Tables 4.2.6.8 and 6.1.1.4'
H H 0.0000 0.0000 'International Tables Vol C Tables 4.2.6.8 and 6.1.1.4'
N N 0.0061 0.0033 'International Tables Vol C Tables 4.2.6.8 and 6.1.1.4'
O O 0.0106 0.0060 'International Tables Vol C Tables 4.2.6.8 and 6.1.1.4'
S S 0.1246 0.1234 'International Tables Vol C Tables 4.2.6.8 and 6.1.1.4'

loop_
_geom_angle_atom_site_label_1
_geom_angle_atom_site_label_2
_geom_angle_atom_site_label_3
_geom_angle
O1 S1 O2 121.73(11)
O1 S1 N2 105.80(9)
O2 S1 N2 104.88(9)
O1 S1 C26 109.11(10)
O2 S1 C26 109.12(10)
N2 S1 C26 104.82(9)
C19 N1 N2 104.30(16)
N1 N2 C17 112.31(16)
N1 N2 S1 118.23(13)
C17 N2 S1 129.30(14)
C7 N3 C8 110.39(17)
C7 N3 C15 110.96(16)
C8 N3 C15 110.98(15)
C6 C1 C2 120.5(3)
C6 C1 H1 119.8
C2 C1 H1 119.8
C3 C2 C1 119.9(4)
C3 C2 H2 120.0
C1 C2 H2 120.0
C4 C3 C2 119.9(3)
C4 C3 H3 120.1
C2 C3 H3 120.1
C3 C4 C5 120.6(4)
C3 C4 H4 119.7
C5 C4 H4 119.7
C6 C5 C4 119.8(4)
C6 C5 H5 120.1
C4 C5 H5 120.1
C1 C6 C5 119.3(2)
C1 C6 C7 121.4(2)
C5 C6 C7 119.2(3)
N3 C7 C6 112.91(18)
N3 C7 H7A 109.0
C6 C7 H7A 109.0
N3 C7 H7B 109.0
C6 C7 H7B 109.0
H7A C7 H7B 107.8
N3 C8 C9 112.97(18)
N3 C8 H8A 109.0
C9 C8 H8A 109.0
N3 C8 H8B 109.0
C9 C8 H8B 109.0
H8A C8 H8B 107.8
C14 C9 C10 118.2(2)
C14 C9 C8 122.2(2)
C10 C9 C8 119.5(2)
C11 C10 C9 120.5(3)
C11 C10 H10 119.8
C9 C10 H10 119.8
C12 C11 C10 120.5(2)
C12 C11 H11 119.8
C10 C11 H11 119.8
C13 C12 C11 119.6(3)
C13 C12 H12 120.2
C11 C12 H12 120.2
C12 C13 C14 120.0(3)
C12 C13 H13 120.0
C14 C13 H13 120.0
C9 C14 C13 121.2(2)
C9 C14 H14 119.4
C13 C14 H14 119.4
N3 C15 C16 110.70(16)
N3 C15 H15A 109.5
C16 C15 H15A 109.5
N3 C15 H15B 109.5
C16 C15 H15B 109.5
H15A C15 H15B 108.1
C17 C16 C15 111.83(17)
C17 C16 H16A 109.2
C15 C16 H16A 109.2
C17 C16 H16B 109.2
C15 C16 H16B 109.2
H16A C16 H16B 107.9
C18 C17 N2 105.20(17)
C18 C17 C16 130.19(19)
N2 C17 C16 124.61(18)
C17 C18 C19 106.80(18)
C17 C18 H18 126.6
C19 C18 H18 126.6
N1 C19 C18 111.36(18)
N1 C19 C20 120.72(19)
C18 C19 C20 127.9(2)
C25 C20 C21 118.7(2)
C25 C20 C19 120.4(2)
C21 C20 C19 120.8(2)
C22 C21 C20 120.4(3)
C22 C21 H21 119.8
C20 C21 H21 119.8
C23 C22 C21 120.5(3)
C23 C22 H22 119.7
C21 C22 H22 119.7
C22 C23 C24 120.0(3)
C22 C23 H23 120.0
C24 C23 H23 120.0
C23 C24 C25 120.0(3)
C23 C24 H24 120.0
C25 C24 H24 120.0
C20 C25 C24 120.2(3)
C20 C25 H25 119.9
C24 C25 H25 119.9
C27 C26 C31 120.5(2)
C27 C26 S1 119.95(16)
C31 C26 S1 119.53(16)
C28 C27 C26 119.0(2)
C28 C27 H27 120.5
C26 C27 H27 120.5
C29 C28 C27 121.59(19)
C29 C28 H28 119.2
C27 C28 H28 119.2
C28 C29 C30 118.3(2)
C28 C29 C32 120.7(2)
C30 C29 C32 121.0(2)
C31 C30 C29 121.2(2)
C31 C30 H30 119.4
C29 C30 H30 119.4
C30 C31 C26 119.4(2)
C30 C31 H31 120.3
C26 C31 H31 120.3
C29 C32 H32A 109.5
C29 C32 H32B 109.5
H32A C32 H32B 109.5
C29 C32 H32C 109.5
H32A C32 H32C 109.5
H32B C32 H32C 109.5

loop_
_geom_bond_atom_site_label_1
_geom_bond_atom_site_label_2
_geom_bond_distance
S1 O1 1.4188(16)
S1 O2 1.4252(16)
S1 N2 1.6917(17)
S1 C26 1.745(2)
N1 C19 1.320(3)
N1 N2 1.378(2)
N2 C17 1.380(2)
N3 C7 1.464(3)
N3 C8 1.468(3)
N3 C15 1.471(2)
C1 C6 1.370(4)
C1 C2 1.382(4)
C1 H1 0.9300
C2 C3 1.365(6)
C2 H2 0.9300
C3 C4 1.362(6)
C3 H3 0.9300
C4 C5 1.380(5)
C4 H4 0.9300
C5 C6 1.375(4)
C5 H5 0.9300
C6 C7 1.506(3)
C7 H7A 0.9700
C7 H7B 0.9700
C8 C9 1.502(3)
C8 H8A 0.9700
C8 H8B 0.9700
C9 C14 1.382(3)
C9 C10 1.387(3)
C10 C11 1.384(4)
C10 H10 0.9300
C11 C12 1.375(4)
C11 H11 0.9300
C12 C13 1.372(4)
C12 H12 0.9300
C13 C14 1.384(3)
C13 H13 0.9300
C14 H14 0.9300
C15 C16 1.522(3)
C15 H15A 0.9700
C15 H15B 0.9700
C16 C17 1.496(3)
C16 H16A 0.9700
C16 H16B 0.9700
C17 C18 1.359(3)
C18 C19 1.416(3)
C18 H18 0.9300
C19 C20 1.473(3)
C20 C25 1.380(3)
C20 C21 1.390(3)
C21 C22 1.374(4)
C21 H21 0.9300
C22 C23 1.363(5)
C22 H22 0.9300
C23 C24 1.372(4)
C23 H23 0.9300
C24 C25 1.390(3)
C24 H24 0.9300
C25 H25 0.9300
C26 C27 1.381(3)
C26 C31 1.383(3)
C27 C28 1.380(3)
C27 H27 0.9300
C28 C29 1.377(3)
C28 H28 0.9300
C29 C30 1.385(3)
C29 C32 1.501(3)
C30 C31 1.374(3)
C30 H30 0.9300
C31 H31 0.9300
C32 H32A 0.9600
C32 H32B 0.9600
C32 H32C 0.9600

loop_
_geom_torsion_atom_site_label_1
_geom_torsion_atom_site_label_2
_geom_torsion_atom_site_label_3
_geom_torsion_atom_site_label_4
_geom_torsion
C19 N1 N2 C17 1.6(2)
C19 N1 N2 S1 177.50(14)
O1 S1 N2 N1 19.32(18)
O2 S1 N2 N1 149.17(15)
C26 S1 N2 N1 -95.95(16)
O1 S1 N2 C17 -165.64(18)
O2 S1 N2 C17 -35.8(2)
C26 S1 N2 C17 79.1(2)
C6 C1 C2 C3 -0.1(5)
C1 C2 C3 C4 1.3(6)
C2 C3 C4 C5 -2.1(7)
C3 C4 C5 C6 1.7(6)
C2 C1 C6 C5 -0.3(4)
C2 C1 C6 C7 -176.9(3)
C4 C5 C6 C1 -0.5(4)
C4 C5 C6 C7 176.1(3)
C8 N3 C7 C6 -69.0(2)
C15 N3 C7 C6 167.52(18)
C1 C6 C7 N3 -37.6(3)
C5 C6 C7 N3 145.8(2)
C7 N3 C8 C9 163.48(17)
C15 N3 C8 C9 -73.1(2)
N3 C8 C9 C14 -28.0(3)
N3 C8 C9 C10 154.27(18)
C14 C9 C10 C11 -2.2(3)
C8 C9 C10 C11 175.6(2)
C9 C10 C11 C12 2.3(4)
C10 C11 C12 C13 -0.5(4)
C11 C12 C13 C14 -1.3(4)
C10 C9 C14 C13 0.4(3)
C8 C9 C14 C13 -177.3(2)
C12 C13 C14 C9 1.4(4)
C7 N3 C15 C16 -83.4(2)
C8 N3 C15 C16 153.48(18)
N3 C15 C16 C17 173.04(17)
N1 N2 C17 C18 -1.4(2)
S1 N2 C17 C18 -176.68(16)
N1 N2 C17 C16 178.28(19)
S1 N2 C17 C16 3.0(3)
C15 C16 C17 C18 9.0(3)
C15 C16 C17 N2 -170.62(19)
N2 C17 C18 C19 0.6(2)
C16 C17 C18 C19 -179.1(2)
N2 N1 C19 C18 -1.2(2)
N2 N1 C19 C20 177.38(18)
C17 C18 C19 N1 0.4(2)
C17 C18 C19 C20 -178.1(2)
N1 C19 C20 C25 -175.0(2)
C18 C19 C20 C25 3.4(4)
N1 C19 C20 C21 4.5(3)
C18 C19 C20 C21 -177.2(2)
C25 C20 C21 C22 0.0(4)
C19 C20 C21 C22 -179.5(2)
C20 C21 C22 C23 1.4(5)
C21 C22 C23 C24 -1.7(5)
C22 C23 C24 C25 0.5(5)
C21 C20 C25 C24 -1.1(4)
C19 C20 C25 C24 178.3(3)
C23 C24 C25 C20 0.9(5)
O1 S1 C26 C27 142.56(17)
O2 S1 C26 C27 7.4(2)
N2 S1 C26 C27 -104.50(18)
O1 S1 C26 C31 -35.9(2)
O2 S1 C26 C31 -171.07(17)
N2 S1 C26 C31 77.04(19)
C31 C26 C27 C28 -0.4(3)
S1 C26 C27 C28 -178.83(16)
C26 C27 C28 C29 0.0(3)
C27 C28 C29 C30 0.3(3)
C27 C28 C29 C32 -179.8(2)
C28 C29 C30 C31 -0.3(4)
C32 C29 C30 C31 179.8(2)
C29 C30 C31 C26 -0.1(4)
C27 C26 C31 C30 0.4(3)
S1 C26 C31 C30 178.87(19)
